data_7004845
loop_
_publ_author_name
'Adams, Christopher J.'
'Bartlett, Ian M.'
'Carlton, Susannah'
'Connelly, Neil G.'
'Harding, David J.'
'Hayward, Owen D.'
'Orpen, A. Guy'
'Patron, Elena'
'Ray, Christopher D.'
'Rieger, Philip H.'

_publ_section_title
;
 The d4/d3 redox pairs [MX(CO)(eta-RC[triple bond, length as
 m-dash]CR)Tp']z (z=0 and 1): structural consequences of electron
 transfer and implications for the inverse halide order.
;
_journal_issue 1
_journal_name_full 'Dalton transactions (Cambridge, England : 2003)'
_journal_page_first 62
_journal_page_last 72
_journal_paper_doi 10.1039/b611472e
_journal_year 2007
_chemical_formula_sum 'C20 H28 B2 Br F4 N6 O W'
_chemical_formula_weight 729.86
_chemical_name_systematic
;
?
;
_space_group_IT_number 2
_symmetry_cell_setting triclinic
_symmetry_space_group_name_Hall '-P 1'
_symmetry_space_group_name_H-M 'P -1'
_atom_sites_solution_hydrogens geom
_atom_sites_solution_primary direct
_atom_sites_solution_secondary difmap
_audit_creation_method SHELXL-97
_cell_angle_alpha 89.028(10)
_cell_angle_beta 85.677(7)
_cell_angle_gamma 85.247(11)
_cell_formula_units_Z 2
_cell_length_a 8.1498(15)
_cell_length_b 11.8631(19)
_cell_length_c 13.4742(14)
_cell_measurement_reflns_used 222
_cell_measurement_temperature 293(2)
_cell_volume 1294.5(3)
_computing_cell_refinement 'Bruker SMART'
_computing_data_collection 'Bruker SMART'
_computing_data_reduction 'Bruker SHELXTL'
_computing_molecular_graphics 'Bruker SHELXTL'
_computing_publication_material 'Bruker SHELXTL'
_computing_structure_refinement 'SHELXL-97 (Sheldrick, 1997)'
_computing_structure_solution 'SHELXS-97 (Sheldrick, 1990)'
_diffrn_ambient_temperature 293(2)
_diffrn_measured_fraction_theta_full 0.980
_diffrn_measured_fraction_theta_max 0.980
_diffrn_measurement_device_type 'CCD area detector'
_diffrn_measurement_method 'phi and omega scans'
_diffrn_radiation_monochromator graphite
_diffrn_radiation_source 'fine-focus sealed tube'
_diffrn_radiation_type MoK\a
_diffrn_radiation_wavelength 0.71073
_diffrn_reflns_av_R_equivalents 0.0464
_diffrn_reflns_av_sigmaI/netI 0.0718
_diffrn_reflns_limit_h_max 10
_diffrn_reflns_limit_h_min -10
_diffrn_reflns_limit_k_max 14
_diffrn_reflns_limit_k_min -15
_diffrn_reflns_limit_l_max 17
_diffrn_reflns_limit_l_min -17
_diffrn_reflns_number 13510
_diffrn_reflns_theta_full 27.53
_diffrn_reflns_theta_max 27.53
_diffrn_reflns_theta_min 1.52
_diffrn_standards_decay_% 0
_exptl_absorpt_coefficient_mu 6.059
_exptl_absorpt_correction_T_max 0.694
_exptl_absorpt_correction_T_min 0.392
_exptl_absorpt_correction_type multi-scan
_exptl_absorpt_process_details SADABS
_exptl_crystal_density_diffrn 1.873
_exptl_crystal_density_meas ?
_exptl_crystal_density_method .
_exptl_crystal_description Prism
_exptl_crystal_F_000 706
_exptl_crystal_size_max 0.3
_exptl_crystal_size_mid 0.2
_exptl_crystal_size_min 0.1
_refine_diff_density_max 1.096
_refine_diff_density_min -1.741
_refine_diff_density_rms 0.142
_refine_ls_extinction_method none
_refine_ls_goodness_of_fit_ref 0.890
_refine_ls_hydrogen_treatment constr
_refine_ls_matrix_type full
_refine_ls_number_parameters 324
_refine_ls_number_reflns 5869
_refine_ls_number_restraints 0
_refine_ls_restrained_S_all 0.890
_refine_ls_R_factor_all 0.0375
_refine_ls_R_factor_gt 0.0293
_refine_ls_shift/su_max 0.002
_refine_ls_shift/su_mean 0.000
_refine_ls_structure_factor_coef Fsqd
_refine_ls_weighting_details 'calc w=1/[\s^2^(Fo^2^)+(0.0155P)^2^+0.0000P] where P=(Fo^2^+2Fc^2^)/3'
_refine_ls_weighting_scheme calc
_refine_ls_wR_factor_gt 0.0571
_refine_ls_wR_factor_ref 0.0583
_reflns_number_gt 4895
_reflns_number_total 5869
_reflns_threshold_expression >2sigma(I)
_cod_data_source_file b611472e.txt
_cod_data_source_block 12[BF4]
_cod_depositor_comments
;
The following automatic conversions were performed:
'_symmetry_cell_setting' value 'Triclinic' changed to 'triclinic'
according to '/home/saulius/struct/CIF-dictionaries/cif_core.dic'
dictionary named 'cif_core.dic' version 2.4.1 from 2010-06-29.

Automatic conversion script
Id: cif_fix_enum 1527 2010-12-29 10:47:43Z saulius 
;
_cod_original_sg_symbol_H-M P-1
_cod_database_code 7004845

loop_
_symmetry_equiv_pos_as_xyz
'x, y, z'
'-x, -y, -z'

loop_
_atom_site_label
_atom_site_type_symbol
_atom_site_fract_x
_atom_site_fract_y
_atom_site_fract_z
_atom_site_U_iso_or_equiv
_atom_site_adp_type
_atom_site_occupancy
_atom_site_symmetry_multiplicity
_atom_site_calc_flag
_atom_site_refinement_flags
_atom_site_disorder_assembly
_atom_site_disorder_group
W1 W -0.01085(2) 0.313268(16) 0.212790(13) 0.01597(5) Uani 1 1 d . . .
Br1 Br -0.14375(6) 0.37589(4) 0.05742(4) 0.03086(12) Uani 1 1 d . . .
O1 O 0.2500(4) 0.4954(3) 0.1579(2) 0.0368(9) Uani 1 1 d . . .
N1 N 0.1590(4) 0.0786(3) 0.1449(3) 0.0188(8) Uani 1 1 d . . .
N2 N 0.1567(4) 0.1929(3) 0.1197(2) 0.0193(8) Uani 1 1 d . . .
N3 N -0.1732(4) 0.1755(3) 0.2287(3) 0.0197(8) Uani 1 1 d . . .
N4 N -0.1090(4) 0.0670(3) 0.2454(3) 0.0209(8) Uani 1 1 d . . .
N5 N 0.1280(4) 0.2275(3) 0.3241(3) 0.0184(8) Uani 1 1 d . . .
N6 N 0.1475(4) 0.1094(3) 0.3279(3) 0.0199(8) Uani 1 1 d . . .
C1 C 0.1691(6) 0.4293(4) 0.1765(3) 0.0207(10) Uani 1 1 d . . .
C2 C -0.0898(6) 0.5875(4) 0.2819(4) 0.0332(12) Uani 1 1 d . . .
H2A H -0.1014 0.6149 0.2151 0.050 Uiso 1 1 calc R . .
H2B H 0.0135 0.6072 0.3036 0.050 Uiso 1 1 calc R . .
H2C H -0.1787 0.6213 0.3252 0.050 Uiso 1 1 calc R . .
C3 C -0.0943(5) 0.4629(4) 0.2847(3) 0.0210(10) Uani 1 1 d . . .
C4 C -0.1610(5) 0.3795(4) 0.3277(3) 0.0213(10) Uani 1 1 d . . .
C5 C -0.2706(6) 0.3467(4) 0.4167(4) 0.0364(13) Uani 1 1 d . . .
H5A H -0.2086 0.3419 0.4746 0.055 Uiso 1 1 calc R . .
H5B H -0.3109 0.2745 0.4054 0.055 Uiso 1 1 calc R . .
H5C H -0.3622 0.4026 0.4267 0.055 Uiso 1 1 calc R . .
C6 C 0.2565(7) -0.1116(4) 0.0712(4) 0.0460(15) Uani 1 1 d . . .
H6A H 0.3199 -0.1386 0.0121 0.069 Uiso 1 1 calc R . .
H6B H 0.1487 -0.1389 0.0735 0.069 Uiso 1 1 calc R . .
H6C H 0.3112 -0.1385 0.1288 0.069 Uiso 1 1 calc R . .
C7 C 0.2407(6) 0.0161(4) 0.0700(3) 0.0275(11) Uani 1 1 d . . .
C8 C 0.2953(6) 0.0910(4) -0.0023(3) 0.0307(12) Uani 1 1 d . . .
H8 H 0.3557 0.0720 -0.0618 0.037 Uiso 1 1 calc R . .
C9 C 0.2444(5) 0.1990(4) 0.0296(3) 0.0249(10) Uani 1 1 d . . .
C10 C 0.2799(6) 0.3068(4) -0.0236(3) 0.0323(12) Uani 1 1 d . . .
H10A H 0.3320 0.2901 -0.0886 0.048 Uiso 1 1 calc R . .
H10B H 0.3521 0.3469 0.0135 0.048 Uiso 1 1 calc R . .
H10C H 0.1785 0.3527 -0.0300 0.048 Uiso 1 1 calc R . .
C11 C -0.1956(7) -0.1286(4) 0.2699(4) 0.0384(13) Uani 1 1 d . . .
H11A H -0.2978 -0.1628 0.2830 0.058 Uiso 1 1 calc R . .
H11B H -0.1289 -0.1422 0.3253 0.058 Uiso 1 1 calc R . .
H11C H -0.1377 -0.1607 0.2110 0.058 Uiso 1 1 calc R . .
C12 C -0.2301(6) -0.0047(4) 0.2550(3) 0.0247(11) Uani 1 1 d . . .
C13 C -0.3789(6) 0.0601(4) 0.2448(4) 0.0317(12) Uani 1 1 d . . .
H13 H -0.4838 0.0342 0.2483 0.038 Uiso 1 1 calc R . .
C14 C -0.3393(5) 0.1716(4) 0.2281(3) 0.0242(10) Uani 1 1 d . . .
C15 C -0.4574(5) 0.2721(4) 0.2096(4) 0.0348(13) Uani 1 1 d . . .
H15A H -0.5649 0.2591 0.2396 0.052 Uiso 1 1 calc R . .
H15B H -0.4634 0.2835 0.1392 0.052 Uiso 1 1 calc R . .
H15C H -0.4197 0.3381 0.2380 0.052 Uiso 1 1 calc R . .
C16 C 0.2644(7) -0.0459(4) 0.4353(4) 0.0447(15) Uani 1 1 d . . .
H16A H 0.3232 -0.0507 0.4945 0.067 Uiso 1 1 calc R . .
H16B H 0.3306 -0.0841 0.3821 0.067 Uiso 1 1 calc R . .
H16C H 0.1626 -0.0808 0.4473 0.067 Uiso 1 1 calc R . .
C17 C 0.2285(6) 0.0755(4) 0.4072(3) 0.0267(11) Uani 1 1 d . . .
C18 C 0.2676(6) 0.1713(4) 0.4560(3) 0.0274(11) Uani 1 1 d . . .
H18 H 0.3254 0.1721 0.5129 0.033 Uiso 1 1 calc R . .
C19 C 0.2046(5) 0.2649(4) 0.4044(3) 0.0206(10) Uani 1 1 d . . .
C20 C 0.2117(6) 0.3866(4) 0.4272(4) 0.0308(12) Uani 1 1 d . . .
H20A H 0.2766 0.3934 0.4831 0.046 Uiso 1 1 calc R . .
H20B H 0.1019 0.4205 0.4429 0.046 Uiso 1 1 calc R . .
H20C H 0.2611 0.4245 0.3704 0.046 Uiso 1 1 calc R . .
B1 B 0.5628(7) 0.3377(5) 0.6829(4) 0.0292(13) Uani 1 1 d . . .
B2 B 0.0799(6) 0.0399(4) 0.2468(4) 0.0221(11) Uani 1 1 d . . .
H2 H 0.1067 -0.0412 0.2576 0.026 Uiso 1 1 calc R . .
F1 F 0.5337(4) 0.2689(4) 0.7640(2) 0.0705(12) Uani 1 1 d . . .
F2 F 0.4986(5) 0.4446(3) 0.7041(4) 0.0951(16) Uani 1 1 d . . .
F3 F 0.4842(4) 0.2971(3) 0.6039(2) 0.0492(9) Uani 1 1 d . . .
F4 F 0.7313(3) 0.3358(3) 0.6599(2) 0.0528(9) Uani 1 1 d . . .

loop_
_atom_site_aniso_label
_atom_site_aniso_U_11
_atom_site_aniso_U_22
_atom_site_aniso_U_33
_atom_site_aniso_U_23
_atom_site_aniso_U_13
_atom_site_aniso_U_12
W1 0.01666(9) 0.01434(9) 0.01700(9) -0.00026(6) -0.00240(6) -0.00079(6)
Br1 0.0361(3) 0.0296(3) 0.0280(3) 0.0043(2) -0.0117(2) -0.0021(2)
O1 0.042(2) 0.041(2) 0.029(2) -0.0007(17) -0.0037(16) -0.0145(18)
N1 0.0195(19) 0.015(2) 0.022(2) -0.0031(16) -0.0032(15) 0.0021(15)
N2 0.023(2) 0.020(2) 0.0146(19) 0.0042(15) -0.0006(15) 0.0008(15)
N3 0.0169(19) 0.015(2) 0.028(2) -0.0044(16) -0.0025(16) -0.0011(15)
N4 0.022(2) 0.015(2) 0.025(2) -0.0021(16) -0.0006(16) -0.0026(15)
N5 0.0194(19) 0.019(2) 0.0179(19) -0.0006(16) -0.0066(15) -0.0004(15)
N6 0.0196(19) 0.016(2) 0.024(2) 0.0014(16) -0.0029(16) -0.0007(15)
C1 0.037(3) 0.014(2) 0.010(2) 0.0020(18) -0.0009(19) 0.007(2)
C2 0.037(3) 0.022(3) 0.040(3) -0.004(2) -0.004(2) -0.002(2)
C3 0.017(2) 0.021(3) 0.025(3) -0.005(2) -0.0057(18) 0.0025(18)
C4 0.019(2) 0.017(2) 0.028(3) -0.003(2) -0.0026(19) 0.0019(18)
C5 0.041(3) 0.037(3) 0.030(3) -0.003(2) 0.012(2) -0.005(2)
C6 0.053(4) 0.029(3) 0.054(4) -0.014(3) 0.011(3) 0.001(3)
C7 0.032(3) 0.021(3) 0.029(3) -0.010(2) -0.002(2) 0.003(2)
C8 0.033(3) 0.035(3) 0.022(3) -0.008(2) 0.009(2) 0.001(2)
C9 0.025(2) 0.028(3) 0.021(2) 0.001(2) -0.0021(19) 0.002(2)
C10 0.044(3) 0.033(3) 0.018(3) 0.003(2) 0.009(2) -0.003(2)
C11 0.047(3) 0.027(3) 0.042(3) 0.001(2) 0.002(3) -0.015(2)
C12 0.029(3) 0.023(3) 0.023(3) -0.003(2) 0.001(2) -0.011(2)
C13 0.022(3) 0.037(3) 0.038(3) -0.009(2) 0.004(2) -0.014(2)
C14 0.019(2) 0.028(3) 0.026(3) -0.004(2) -0.0026(19) -0.0015(19)
C15 0.013(2) 0.043(3) 0.048(3) -0.004(3) -0.005(2) -0.001(2)
C16 0.060(4) 0.029(3) 0.047(4) 0.009(3) -0.026(3) 0.006(3)
C17 0.031(3) 0.021(3) 0.028(3) 0.006(2) -0.008(2) 0.003(2)
C18 0.035(3) 0.028(3) 0.021(2) 0.005(2) -0.012(2) -0.003(2)
C19 0.018(2) 0.025(3) 0.020(2) -0.002(2) -0.0074(18) -0.0041(18)
C20 0.036(3) 0.030(3) 0.029(3) -0.004(2) -0.012(2) -0.003(2)
B1 0.025(3) 0.037(4) 0.027(3) -0.003(3) -0.004(2) -0.007(2)
B2 0.023(3) 0.016(3) 0.027(3) -0.003(2) -0.002(2) 0.001(2)
F1 0.059(2) 0.114(3) 0.042(2) 0.030(2) -0.0047(17) -0.031(2)
F2 0.063(3) 0.048(3) 0.178(5) -0.043(3) -0.043(3) 0.013(2)
F3 0.0424(19) 0.077(3) 0.0325(18) -0.0063(17) -0.0100(14) -0.0226(17)
F4 0.0260(17) 0.087(3) 0.047(2) -0.0055(19) -0.0007(14) -0.0175(17)

loop_
_atom_type_symbol
_atom_type_description
_atom_type_scat_dispersion_real
_atom_type_scat_dispersion_imag
_atom_type_scat_source
C C 0.0033 0.0016 'International Tables Vol C Tables 4.2.6.8 and 6.1.1.4'
H H 0.0000 0.0000 'International Tables Vol C Tables 4.2.6.8 and 6.1.1.4'
B B 0.0013 0.0007 'International Tables Vol C Tables 4.2.6.8 and 6.1.1.4'
N N 0.0061 0.0033 'International Tables Vol C Tables 4.2.6.8 and 6.1.1.4'
O O 0.0106 0.0060 'International Tables Vol C Tables 4.2.6.8 and 6.1.1.4'
F F 0.0171 0.0103 'International Tables Vol C Tables 4.2.6.8 and 6.1.1.4'
Br Br -0.2901 2.4595 'International Tables Vol C Tables 4.2.6.8 and 6.1.1.4'
W W -0.8490 6.8722 'International Tables Vol C Tables 4.2.6.8 and 6.1.1.4'

loop_
_geom_angle_atom_site_label_1
_geom_angle_atom_site_label_2
_geom_angle_atom_site_label_3
_geom_angle
_geom_angle_site_symmetry_1
_geom_angle_site_symmetry_3
_geom_angle_publ_flag
C4 W1 C3 36.25(16) . . ?
C4 W1 C1 107.17(17) . . ?
C3 W1 C1 73.47(17) . . ?
C4 W1 N5 86.01(15) . . ?
C3 W1 N5 101.22(15) . . ?
C1 W1 N5 93.82(15) . . ?
C4 W1 N3 83.09(15) . . ?
C3 W1 N3 116.49(15) . . ?
C1 W1 N3 169.75(14) . . ?
N5 W1 N3 86.70(14) . . ?
C4 W1 N2 161.54(16) . . ?
C3 W1 N2 158.30(15) . . ?
C1 W1 N2 84.84(14) . . ?
N5 W1 N2 79.11(13) . . ?
N3 W1 N2 85.20(13) . . ?
C4 W1 Br1 106.26(13) . . ?
C3 W1 Br1 92.18(12) . . ?
C1 W1 Br1 88.08(12) . . ?
N5 W1 Br1 166.46(9) . . ?
N3 W1 Br1 89.08(10) . . ?
N2 W1 Br1 87.73(9) . . ?
C7 N1 N2 109.5(3) . . ?
C7 N1 B2 129.8(4) . . ?
N2 N1 B2 120.7(3) . . ?
C9 N2 N1 106.3(3) . . ?
C9 N2 W1 135.1(3) . . ?
N1 N2 W1 117.5(2) . . ?
C14 N3 N4 106.6(3) . . ?
C14 N3 W1 133.2(3) . . ?
N4 N3 W1 120.2(3) . . ?
C12 N4 N3 110.8(4) . . ?
C12 N4 B2 128.8(4) . . ?
N3 N4 B2 120.3(3) . . ?
C19 N5 N6 106.3(3) . . ?
C19 N5 W1 133.0(3) . . ?
N6 N5 W1 120.6(2) . . ?
C17 N6 N5 109.7(3) . . ?
C17 N6 B2 130.4(4) . . ?
N5 N6 B2 119.9(4) . . ?
O1 C1 W1 173.9(4) . . ?
C4 C3 C2 145.3(4) . . ?
C4 C3 W1 69.8(3) . . ?
C2 C3 W1 144.8(3) . . ?
C3 C4 C5 143.4(4) . . ?
C3 C4 W1 74.0(3) . . ?
C5 C4 W1 142.3(3) . . ?
N1 C7 C8 107.2(4) . . ?
N1 C7 C6 122.9(4) . . ?
C8 C7 C6 129.8(4) . . ?
C9 C8 C7 107.8(4) . . ?
N2 C9 C8 109.1(4) . . ?
N2 C9 C10 124.5(4) . . ?
C8 C9 C10 126.4(4) . . ?
N4 C12 C13 106.9(4) . . ?
N4 C12 C11 122.5(4) . . ?
C13 C12 C11 130.5(4) . . ?
C12 C13 C14 106.5(4) . . ?
N3 C14 C13 109.2(4) . . ?
N3 C14 C15 124.3(4) . . ?
C13 C14 C15 126.6(4) . . ?
N6 C17 C18 108.3(4) . . ?
N6 C17 C16 123.5(4) . . ?
C18 C17 C16 128.2(4) . . ?
C19 C18 C17 107.4(4) . . ?
C18 C19 N5 108.3(4) . . ?
C18 C19 C20 128.3(4) . . ?
N5 C19 C20 123.4(4) . . ?
F2 B1 F1 109.4(5) . . ?
F2 B1 F4 110.4(5) . . ?
F1 B1 F4 109.0(5) . . ?
F2 B1 F3 109.2(5) . . ?
F1 B1 F3 108.1(5) . . ?
F4 B1 F3 110.8(4) . . ?
N6 B2 N4 110.0(3) . . ?
N6 B2 N1 107.4(4) . . ?
N4 B2 N1 107.3(4) . . ?

loop_
_geom_bond_atom_site_label_1
_geom_bond_atom_site_label_2
_geom_bond_distance
_geom_bond_site_symmetry_2
_geom_bond_publ_flag
W1 C4 2.027(4) . ?
W1 C3 2.076(4) . ?
W1 C1 2.118(5) . ?
W1 N5 2.140(3) . ?
W1 N3 2.184(4) . ?
W1 N2 2.227(3) . ?
W1 Br1 2.5027(6) . ?
O1 C1 1.080(5) . ?
N1 C7 1.362(5) . ?
N1 N2 1.391(5) . ?
N1 B2 1.550(6) . ?
N2 C9 1.366(5) . ?
N3 C14 1.359(5) . ?
N3 N4 1.371(5) . ?
N4 C12 1.353(5) . ?
N4 B2 1.548(6) . ?
N5 C19 1.386(5) . ?
N5 N6 1.398(5) . ?
N6 C17 1.336(5) . ?
N6 B2 1.541(6) . ?
C2 C3 1.482(6) . ?
C3 C4 1.277(6) . ?
C4 C5 1.506(6) . ?
C6 C7 1.510(7) . ?
C7 C8 1.381(7) . ?
C8 C9 1.379(6) . ?
C9 C10 1.494(6) . ?
C11 C12 1.486(6) . ?
C12 C13 1.396(7) . ?
C13 C14 1.398(7) . ?
C14 C15 1.499(6) . ?
C16 C17 1.493(6) . ?
C17 C18 1.394(6) . ?
C18 C19 1.384(6) . ?
C19 C20 1.489(6) . ?
B1 F2 1.358(7) . ?
B1 F1 1.371(7) . ?
B1 F4 1.383(6) . ?
B1 F3 1.395(6) . ?

loop_
_geom_torsion_atom_site_label_1
_geom_torsion_atom_site_label_2
_geom_torsion_atom_site_label_3
_geom_torsion_atom_site_label_4
_geom_torsion
_geom_torsion_site_symmetry_1
_geom_torsion_site_symmetry_2
_geom_torsion_site_symmetry_3
_geom_torsion_site_symmetry_4
_geom_torsion_publ_flag
C3 C4 C1 O1 26.9(7) . . . . ?
